data_4031573
loop_
_publ_author_name
'Liu, W.'
'Chen, H.-H.'
'Yang, X.X.'
'Zhao, J.T.'

_publ_section_title
;
 Two novel transition-metal phosphite compounds with 4-, 6- and
 12-membered rings: hydrothermal syntheses, crystal structures and
 magnetic properties of Na2 [M (H P O3)2] (M = Fe, Co)
;
_journal_name_full 'European Journal of Inorganic Chemistry'
_journal_page_first 946
_journal_page_last 951
_journal_volume 2005
_journal_year 2005
_chemical_formula_sum 'Fe H2 Na2 O6 P2'
_chemical_name_systematic 'Na2 (Fe (H P O3)2)'
_space_group_IT_number 62
_symmetry_space_group_name_Hall '-P 2ac 2n'
_symmetry_space_group_name_H-M 'P n m a'
_cell_angle_alpha 90
_cell_angle_beta 90
_cell_angle_gamma 90
_cell_formula_units_Z 4
_cell_length_a 12.169
_cell_length_b 5.441
_cell_length_c 9.164
_cell_volume 606.762
_citation_journal_id_ASTM EJICFO
_cod_data_source_file Liu_EJICFO_2005_1701.cif
_cod_data_source_block H2Fe1Na2O6P2
_cod_original_cell_volume 606.7624
_cod_original_formula_sum 'H2 Fe1 Na2 O6 P2'
_cod_database_code 4031573

loop_
_symmetry_equiv_pos_as_xyz
x,y,z
-x+1/2,-y,z+1/2
x+1/2,-y+1/2,-z+1/2
-x,y+1/2,-z
-x,-y,-z
x-1/2,y,-z-1/2
-x-1/2,y-1/2,z-1/2
x,-y-1/2,z

loop_
_atom_site_label
_atom_site_type_symbol
_atom_site_fract_x
_atom_site_fract_y
_atom_site_fract_z
_atom_site_occupancy
_atom_site_U_iso_or_equiv
O2 O-2 0.23096 0.25 0.849 1 0.0
O1 O-2 0.04821 -0.0204 0.71229 1 0.0
P1 P+3 0.01541 -0.25 0.62811 1 0.0
H2 H+1 0.075 -0.25 0.51 1 0.0
Na2 Na+1 0.27949 0.25 0.327 1 0.0
O4 O-2 0.10423 0.25 0.4184 1 0.0
Na1 Na+1 0.09639 0.75 0.22549 1 0.0
H1 H+1 0.0699 0.25 0.9971 1 0.0
O3 O-2 0.28633 -0.0177 0.5857 1 0.0
Fe1 Fe+2 0.15981 0.25 0.63677 1 0.0
P2 P+3 0.18449 0.25 1.00274 1 0.0
